data_7200517
loop_
_publ_author_name
'Cunha-Silva, Lu\'is'
'Lima, S\'ergio'
'Ananias, Duarte'
'Silva, Patr\'icia'
'Mafra, Lu\'is'
'Carlos, Lu\'is D.'
'Pillinger, Martyn'
'Valente, Anabela A.'
'Almeida Paz, Filipe A.'
'Rocha, Jo\~ao'

_publ_section_title
;
 Multi-functional rare-earth hybrid layered networks: photoluminescence
 and catalysis studies
;
_journal_issue 17
_journal_name_full 'Journal of Materials Chemistry'
_journal_page_first 2618
_journal_paper_doi 10.1039/b817381h
_journal_volume 19
_journal_year 2009
_chemical_formula_moiety 'C4 H10 N O9 P2 Y'
_chemical_formula_sum 'C4 H10 N O9 P2 Y'
_chemical_formula_weight 366.98
_chemical_name_systematic
;
?
;
_space_group_IT_number 61
_symmetry_cell_setting orthorhombic
_symmetry_space_group_name_Hall '-P 2ac 2ab'
_symmetry_space_group_name_H-M 'P b c a'
_audit_creation_date '01 October 2008'
_audit_creation_method 'Manual editing plus fullprof.2k'
_cell_angle_alpha 90.00000
_cell_angle_beta 90.00000
_cell_angle_gamma 90.00000
_cell_formula_units_Z 8
_cell_length_a 9.7510(8)
_cell_length_b 10.1889(8)
_cell_length_c 20.6391(8)
_cell_measurement_temperature 298
_cell_volume 2050.5(2)
_computing_molecular_graphics 'Crystal Impact Diamond 3.1f'
_computing_structure_refinement FULLPROF
_computing_structure_solution eXpo2004
_diffrn_ambient_temperature 298
_diffrn_detector_type 'X Celerator detector'
_diffrn_measurement_method Bragg-Brentano
_diffrn_radiation_monochromator None
_diffrn_radiation_type X-ray
_diffrn_source 'X-ray tube'
_diffrn_source_target Cu
_exptl_crystal_density_diffrn 2.377
_pd_instr_location
;
Conventional powder diffractometer instrument belonging to the
University of Aveiro and located at the Central Analytical Laboratory
;
_pd_meas_2theta_range_inc 0.010027
_pd_meas_2theta_range_max 114.99619
_pd_meas_2theta_range_min 5.00000
_pd_meas_number_of_points 10971
_pd_meas_scan_method cont
_pd_proc_2theta_range_inc 0.010027
_pd_proc_2theta_range_max 114.9265
_pd_proc_2theta_range_min 4.9303
_pd_proc_ls_background_function 'Fixed Points'
_pd_proc_ls_pref_orient_corr
;
Modified March's function along the [002] vector. G1 refined
to about 0.468(1) which is consistent with the platy crystal
habit of the material (as revealed by SEM pictures).
;
_pd_proc_ls_profile_function Pseudo-Voigt
_pd_proc_ls_prof_R_factor 4.7131
_pd_proc_ls_prof_wR_expected 0.9338
_pd_proc_ls_prof_wR_factor 5.9986
_pd_proc_wavelength 1.540560
_pd_spec_mounting
;
Glass slide
;
_pd_spec_mount_mode Reflection
_pd_spec_shape 'Flat sheet'
_refine_ls_number_parameters 64
_refine_ls_number_reflns 3010
_refine_ls_number_restraints 27
_refine_ls_R_I_factor 9.2249
_cod_data_source_file b817381h.txt
_cod_data_source_block 01
_cod_depositor_comments
;
The following automatic conversions were performed:
'_symmetry_cell_setting' value 'Orthorhombic' changed to 'orthorhombic'
according to '/home/saulius/struct/CIF-dictionaries/cif_core.dic'
dictionary named 'cif_core.dic' version 2.4.1 from 2010-06-29.

Automatic conversion script
Id: cif_fix_enum 1527 2010-12-29 10:47:43Z saulius 
;
_cod_original_cell_volume 2050.5(3)
_cod_database_code 7200517
_pd_proc_ls_prof_cr_factor 17.0554
_pd_proc_ls_prof_cwr_factor 13.9626
_pd_proc_ls_prof_cwr_expected 2.1735
_pd_proc_ls_prof_chi2 41.2686
_pd_proc_ls_prof_echi2 41.6809

loop_
_symmetry_equiv_pos_as_xyz
'x, y, z'
'x+1/2, -y+1/2, -z'
'-x, y+1/2, -z+1/2'
'-x+1/2, -y, z+1/2'
'-x, -y, -z'
'-x-1/2, y-1/2, z'
'x, -y-1/2, z-1/2'
'x-1/2, y, -z-1/2'

loop_
_atom_site_label
_atom_site_fract_x
_atom_site_fract_y
_atom_site_fract_z
_atom_site_U_iso_or_equiv
_atom_site_occupancy
_atom_site_adp_type
_atom_site_type_symbol
Y1 0.3646(5) 0.5436(5) 0.33570(8) 0.01267 1.00000 Uiso Y
P1 1.0814(7) 0.7269(7) 0.4154(3) 0.01267 1.00000 Uiso P
P2 1.0272(7) 0.3928(7) 0.3045(3) 0.01267 1.00000 Uiso P
O2 0.52321(12) 0.5933(12) 0.4329(5) 0.01267 1.00000 Uiso O
C1 0.63002(9) 0.5459(3) 0.41020(8) 0.01267 1.00000 Uiso C
O4 1.1466(16) 0.8630(7) 0.4083(4) 0.01267 1.00000 Uiso O
O6 0.9314(10) 0.4511(12) 0.2559(5) 0.01267 1.00000 Uiso O
O8 1.1682(9) 0.4504(13) 0.3053(5) 0.01267 1.00000 Uiso O
O1 0.6166(5) 0.5126(19) 0.3527(2) 0.01267 1.00000 Uiso O
O7 1.0233(13) 0.2463(6) 0.3045(5) 0.01267 1.00000 Uiso O
O5 1.1961(13) 0.6275(10) 0.4087(4) 0.01267 1.00000 Uiso O
O1W 0.255(2) 0.687(3) 0.2531(4) 0.01267 1.00000 Uiso O
O3 1.0276(15) 0.7211(12) 0.4882(4) 0.01267 1.00000 Uiso O
H3 1.03656 0.79455 0.50537 0.01267 1.00000 Uiso H
C2 0.76823(9) 0.5886(7) 0.43559(19) 0.01267 1.00000 Uiso C
H2A 0.77330 0.67916 0.45064 0.01267 1.00000 Uiso H
H2B 0.80339 0.53413 0.47126 0.01267 1.00000 Uiso H
C3 0.9736(19) 0.4585(17) 0.3832(5) 0.01267 1.00000 Uiso C
H3A 0.93612 0.39309 0.40902 0.01267 1.00000 Uiso H
H3B 1.05082 0.49801 0.40383 0.01267 1.00000 Uiso H
N1 0.8611(10) 0.5648(8) 0.3745(5) 0.01267 1.00000 Uiso N
H1 0.80882 0.55359 0.33998 0.01267 1.00000 Uiso H
C4 0.9384(14) 0.6963(12) 0.3621(5) 0.01267 1.00000 Uiso C
H4A 0.87339 0.77394 0.37554 0.01267 1.00000 Uiso H
H4B 0.96392 0.71382 0.32147 0.01267 1.00000 Uiso H

loop_
_atom_type_symbol
_atom_type_scat_Cromer_Mann_a1
_atom_type_scat_Cromer_Mann_b1
_atom_type_scat_Cromer_Mann_a2
_atom_type_scat_Cromer_Mann_b2
_atom_type_scat_Cromer_Mann_a3
_atom_type_scat_Cromer_Mann_b3
_atom_type_scat_Cromer_Mann_a4
_atom_type_scat_Cromer_Mann_b4
_atom_type_scat_Cromer_Mann_c
_atom_type_scat_dispersion_real
_atom_type_scat_dispersion_imag
_atom_type_scat_source
Y 17.77600 1.40290 10.29460 12.80060 5.72629 0.12560 3.26588 104.35400 1.91213 -0.38600 2.02500 International_Tables_for_Crystallography_Vol.C(1991)_Tables_6.1.1.4_and_6.1.1.5
P 6.43450 1.90670 4.17910 27.15700 1.78000 0.52600 1.49080 68.16450 1.11490 0.28300 0.43400 International_Tables_for_Crystallography_Vol.C(1991)_Tables_6.1.1.4_and_6.1.1.5
O 3.04850 13.27710 2.28680 5.70110 1.54630 0.32390 0.86700 32.90890 0.25080 0.04700 0.03200 International_Tables_for_Crystallography_Vol.C(1991)_Tables_6.1.1.4_and_6.1.1.5
C 2.31000 20.84390 1.02000 10.20750 1.58860 0.56870 0.86500 51.65120 0.21560 0.01700 0.00900 International_Tables_for_Crystallography_Vol.C(1991)_Tables_6.1.1.4_and_6.1.1.5
H 0.49300 10.51090 0.32291 26.12570 0.14019 3.14236 0.04081 57.79970 0.00304 0.00000 0.00000 International_Tables_for_Crystallography_Vol.C(1991)_Tables_6.1.1.4_and_6.1.1.5
N 12.21260 0.00570 3.13220 9.89330 2.01250 28.99750 1.16630 0.58260 -11.52900 0.02900 0.01800 International_Tables_for_Crystallography_Vol.C(1991)_Tables_6.1.1.4_and_6.1.1.5

loop_
_geom_angle_atom_site_label_1
_geom_angle_atom_site_label_2
_geom_angle_atom_site_label_3
_geom_angle
_geom_angle_site_symmetry_1
_geom_angle_site_symmetry_3
_geom_angle_publ_flag
O6 Y1 O8 80.31(19) 8_556 1_455 ?
O6 Y1 O4 102.9(2) 8_556 6_755 ?
O8 Y1 O4 78.9(2) 1_455 6_755 ?
O6 Y1 O5 153.57(16) 8_556 1_455 ?
O8 Y1 O5 74.8(2) 1_455 1_455 ?
O4 Y1 O5 81.14(19) 6_755 1_455 ?
O6 Y1 O7 90.3(2) 8_556 6_765 ?
O8 Y1 O7 132.6(2) 1_455 6_765 ?
O4 Y1 O7 148.00(19) 6_755 6_765 ?
O5 Y1 O7 99.93(16) 1_455 6_765 ?
O6 Y1 O1W 78.0(2) 8_556 . ?
O8 Y1 O1W 71.9(2) 1_455 . ?
O4 Y1 O1W 150.3(2) 6_755 . ?
O5 Y1 O1W 85.82(18) 1_455 . ?
O7 Y1 O1W 60.6(2) 6_765 . ?
O6 Y1 O1 77.18(17) 8_556 . ?
O8 Y1 O1 146.2(2) 1_455 . ?
O4 Y1 O1 81.9(2) 6_755 . ?
O5 Y1 O1 129.11(16) 1_455 . ?
O7 Y1 O1 72.62(15) 6_765 . ?
O1W Y1 O1 126.25(17) . . ?
O6 Y1 O2 124.88(19) 8_556 . ?
O8 Y1 O2 144.7(2) 1_455 . ?
O4 Y1 O2 71.9(2) 6_755 . ?
O5 Y1 O2 81.39(18) 1_455 . ?
O7 Y1 O2 76.60(19) 6_765 . ?
O1W Y1 O2 132.26(19) . . ?
O1 Y1 O2 47.73(16) . . ?
O6 Y1 C1 100.76(19) 8_556 . ?
O8 Y1 C1 152.5(2) 1_455 . ?
O4 Y1 C1 74.0(2) 6_755 . ?
O5 Y1 C1 105.41(18) 1_455 . ?
O7 Y1 C1 74.9(2) 6_765 . ?
O1W Y1 C1 135.5(2) . . ?
O1 Y1 C1 23.7(2) . . ?
O2 Y1 C1 24.13(18) . . ?
O5 P1 O4 106.8(3) . . ?
O5 P1 O3 107.4(3) . . ?
O4 P1 O3 105.5(4) . . ?
O5 P1 C4 113.8(4) . . ?
O4 P1 C4 114.8(4) . . ?
O3 P1 C4 108.0(3) . . ?
O7 P2 O6 112.4(4) . . ?
O7 P2 O8 114.7(3) . . ?
O6 P2 O8 115.3(4) . . ?
O7 P2 C3 110.8(5) . . ?
O6 P2 C3 105.7(4) . . ?
O8 P2 C3 96.2(4) . . ?
C1 O2 Y1 97.5(5) . . ?
O2 C1 O1 112.3(7) . . ?
O2 C1 C2 120.4(8) . . ?
O1 C1 C2 120.4(8) . . ?
O2 C1 Y1 58.4(4) . . ?
O1 C1 Y1 54.3(4) . . ?
C2 C1 Y1 161.1(6) . . ?
P1 O4 Y1 137.8(3) . 6_765 ?
P2 O6 Y1 158.0(3) . 8_656 ?
P2 O8 Y1 164.1(3) . 1_655 ?
C1 O1 Y1 102.0(5) . . ?
P2 O7 Y1 147.2(3) . 6_755 ?
P1 O5 Y1 143.3(3) . 1_655 ?
P1 O3 H3 109.1 . . ?
C1 C2 N1 101.0(7) . . ?
C1 C2 H2A 111.4 . . ?
N1 C2 H2A 111.6 . . ?
C1 C2 H2B 111.7 . . ?
N1 C2 H2B 111.7 . . ?
H2A C2 H2B 109.4 . . ?
N1 C3 P2 110.9(5) . . ?
N1 C3 H3A 109.5 . . ?
P2 C3 H3A 109.5 . . ?
N1 C3 H3B 109.4 . . ?
P2 C3 H3B 109.4 . . ?
H3A C3 H3B 108.1 . . ?
C3 N1 C4 105.9(7) . . ?
C3 N1 C2 115.1(5) . . ?
C4 N1 C2 106.0(6) . . ?
C3 N1 H1 109.7 . . ?
C4 N1 H1 110.0 . . ?
C2 N1 H1 109.9 . . ?
N1 C4 P1 115.1(5) . . ?
N1 C4 H4A 108.4 . . ?
P1 C4 H4A 108.6 . . ?
N1 C4 H4B 108.4 . . ?
P1 C4 H4B 108.5 . . ?
H4A C4 H4B 107.5 . . ?

loop_
_geom_bond_atom_site_label_1
_geom_bond_atom_site_label_2
_geom_bond_distance
_geom_bond_site_symmetry_2
_geom_bond_publ_flag
Y1 O6 2.213(5) 8_556 ?
Y1 O8 2.228(5) 1_455 ?
Y1 O4 2.376(6) 6_755 ?
Y1 O5 2.390(5) 1_455 ?
Y1 O7 2.426(6) 6_765 ?
Y1 O1W 2.486(5) . ?
Y1 O1 2.502(6) . ?
Y1 O2 2.588(5) . ?
Y1 C1 3.013(9) . ?
P1 O5 1.516(5) . ?
P1 O4 1.532(6) . ?
P1 O3 1.594(6) . ?
P1 C4 1.799(7) . ?
P2 O7 1.491(6) . ?
P2 O6 1.491(5) . ?
P2 O8 1.494(5) . ?
P2 C3 1.832(8) . ?
O2 C1 1.243(9) . ?
C1 O1 1.239(9) . ?
C1 C2 1.509(12) . ?
O4 Y1 2.376(6) 6_765 ?
O6 Y1 2.213(5) 8_656 ?
O8 Y1 2.228(5) 1_655 ?
O7 Y1 2.426(6) 6_755 ?
O5 Y1 2.390(5) 1_655 ?
O3 H3 0.8200 . ?
C2 N1 1.563(12) . ?
C2 H2A 0.9700 . ?
C2 H2B 0.9700 . ?
C3 N1 1.556(12) . ?
C3 H3A 0.9300 . ?
C3 H3B 0.9700 . ?
N1 C4 1.562(11) . ?
N1 H1 0.9100 . ?
C4 H4A 1.9700 . ?
C4 H4B 0.9700 . ?

loop_
_geom_hbond_atom_site_label_D
_geom_hbond_atom_site_label_H
_geom_hbond_atom_site_label_A
_geom_hbond_distance_DH
_geom_hbond_distance_HA
_geom_hbond_distance_DA
_geom_hbond_angle_DHA
_geom_hbond_site_symmetry_A
O3 H3 O2 0.82 1.73 2.500(9) 155.5 2_566

loop_
_geom_torsion_atom_site_label_1
_geom_torsion_atom_site_label_2
_geom_torsion_atom_site_label_3
_geom_torsion_atom_site_label_4
_geom_torsion
_geom_torsion_site_symmetry_1
_geom_torsion_site_symmetry_2
_geom_torsion_site_symmetry_3
_geom_torsion_site_symmetry_4
_geom_torsion_publ_flag
O6 Y1 O2 C1 -2.2(6) 8_556 . . . ?
O8 Y1 O2 C1 126.9(5) 1_455 . . . ?
O4 Y1 O2 C1 91.2(5) 6_755 . . . ?
O5 Y1 O2 C1 174.6(5) 1_455 . . . ?
O7 Y1 O2 C1 -83.0(5) 6_765 . . . ?
O1W Y1 O2 C1 -109.1(5) . . . . ?
O1 Y1 O2 C1 -4.4(5) . . . . ?
Y1 O2 C1 O1 7.1(8) . . . . ?
Y1 O2 C1 C2 157.9(7) . . . . ?
O6 Y1 C1 O2 178.2(5) 8_556 . . . ?
O8 Y1 C1 O2 -92.2(7) 1_455 . . . ?
O4 Y1 C1 O2 -81.3(5) 6_755 . . . ?
O5 Y1 C1 O2 -5.5(5) 1_455 . . . ?
O7 Y1 C1 O2 90.8(5) 6_765 . . . ?
O1W Y1 C1 O2 94.4(5) . . . . ?
O1 Y1 C1 O2 171.9(9) . . . . ?
O6 Y1 C1 O1 6.3(6) 8_556 . . . ?
O8 Y1 C1 O1 95.9(6) 1_455 . . . ?
O4 Y1 C1 O1 106.8(5) 6_755 . . . ?
O5 Y1 C1 O1 -177.4(5) 1_455 . . . ?
O7 Y1 C1 O1 -81.0(5) 6_765 . . . ?
O1W Y1 C1 O1 -77.5(6) . . . . ?
O2 Y1 C1 O1 -171.9(9) . . . . ?
O6 Y1 C1 C2 86(2) 8_556 . . . ?
O8 Y1 C1 C2 175.9(17) 1_455 . . . ?
O4 Y1 C1 C2 -173.3(19) 6_755 . . . ?
O5 Y1 C1 C2 -97.4(19) 1_455 . . . ?
O7 Y1 C1 C2 -1.1(19) 6_765 . . . ?
O1W Y1 C1 C2 2(2) . . . . ?
O1 Y1 C1 C2 80.0(19) . . . . ?
O2 Y1 C1 C2 -92(2) . . . . ?
O5 P1 O4 Y1 116.1(5) . . . 6_765 ?
O3 P1 O4 Y1 -129.8(5) . . . 6_765 ?
C4 P1 O4 Y1 -11.1(7) . . . 6_765 ?
O7 P2 O6 Y1 -101.0(12) . . . 8_656 ?
O8 P2 O6 Y1 33.1(13) . . . 8_656 ?
C3 P2 O6 Y1 138.0(12) . . . 8_656 ?
O7 P2 O8 Y1 -100.5(14) . . . 1_655 ?
O6 P2 O8 Y1 126.4(13) . . . 1_655 ?
C3 P2 O8 Y1 15.8(15) . . . 1_655 ?
O2 C1 O1 Y1 -7.5(8) . . . . ?
C2 C1 O1 Y1 -158.3(7) . . . . ?
O6 Y1 O1 C1 -173.7(6) 8_556 . . . ?
O8 Y1 O1 C1 -124.3(5) 1_455 . . . ?
O4 Y1 O1 C1 -68.4(5) 6_755 . . . ?
O5 Y1 O1 C1 3.2(6) 1_455 . . . ?
O7 Y1 O1 C1 92.0(5) 6_765 . . . ?
O1W Y1 O1 C1 121.9(5) . . . . ?
O2 Y1 O1 C1 4.5(5) . . . . ?
O6 P2 O7 Y1 162.6(5) . . . 6_755 ?
O8 P2 O7 Y1 28.2(8) . . . 6_755 ?
C3 P2 O7 Y1 -79.4(7) . . . 6_755 ?
O4 P1 O5 Y1 -63.4(6) . . . 1_655 ?
O3 P1 O5 Y1 -176.2(4) . . . 1_655 ?
C4 P1 O5 Y1 64.3(6) . . . 1_655 ?
O2 C1 C2 N1 -152.7(7) . . . . ?
O1 C1 C2 N1 -4.2(10) . . . . ?
Y1 C1 C2 N1 -72(2) . . . . ?
O7 P2 C3 N1 -129.3(7) . . . . ?
O6 P2 C3 N1 -7.2(8) . . . . ?
O8 P2 C3 N1 111.3(7) . . . . ?
P2 C3 N1 C4 -85.7(8) . . . . ?
P2 C3 N1 C2 157.6(6) . . . . ?
C1 C2 N1 C3 -115.8(8) . . . . ?
C1 C2 N1 C4 127.5(7) . . . . ?
C3 N1 C4 P1 -45.2(7) . . . . ?
C2 N1 C4 P1 77.6(7) . . . . ?
O5 P1 C4 N1 63.2(7) . . . . ?
O4 P1 C4 N1 -173.3(5) . . . . ?
O3 P1 C4 N1 -55.9(6) . . . . ?
